data_2000214
loop_
_publ_author_name
'Symersk\'y, J.'
'Hol\'y, A.'

_publ_section_title
;
 Structure of
 1-(<i>S</i>)-(3-hydroxy-2-phosphonylmethoxypropyl)cytosine; an
 antiviral agent
;
_journal_issue 10
_journal_name_full 'Acta Crystallographica Section C'
_journal_page_first 2104
_journal_page_last 2107
_journal_paper_doi 10.1107/S0108270190013257
_journal_volume 47
_journal_year 1991
_chemical_formula_sum 'C8 H14 N3 O6 P'
_space_group_crystal_system orthorhombic
_space_group_IT_number 19
_space_group_name_Hall 'P 2ac 2ab'
_space_group_name_H-M_alt 'P 21 21 21'
_audit_creation_method 'IUCr CIFGEN early test version'
_cell_angle_alpha 90
_cell_angle_beta 90
_cell_angle_gamma 90
_cell_formula_units_Z 4
_cell_length_a 6.9260(10)
_cell_length_b 9.084(2)
_cell_length_c 18.602(3)
_cell_volume 1170.4(4)
_diffrn_radiation_type Cu
_diffrn_radiation_wavelength 1.54178
_exptl_crystal_density_diffrn 1.58
_exptl_crystal_F_000 584
_cod_data_source_file ab0159.cif
_cod_data_source_block ab0159a
_cod_depositor_comments
;
 Updating space group information and adding the symmetry operation list.

 Antanas Vaitkus,
 2018-06-18

The following automatic conversions were performed:
'_symmetry_cell_setting' value 'Orthorhombic' changed to 'orthorhombic'
according to '/home/saulius/struct/CIF-dictionaries/cif_core.dic'
dictionary named 'cif_core.dic' version 2.4.1 from 2010-06-29.

Automatic conversion script
Id: cif_fix_enum 1527 2010-12-29 10:47:43Z saulius 

The following automatic conversions were performed:

'_symmetry_cell_setting' value 'Orthorhombic' changed to
'orthorhombic' according to
/home/saulius/struct/CIF-dictionaries/cif_core.dic dictionary named
'cif_core.dic' version 2.4.1 from 2010-06-29.

Automatic conversion script
Id: cif_fix_values 1715 2011-07-08 13:25:40Z adriana 
;
_cod_database_code 2000214

loop_
_space_group_symop_id
_space_group_symop_operation_xyz
1 x,y,z
2 -x+1/2,-y,z+1/2
3 x+1/2,-y+1/2,-z
4 -x,y+1/2,-z+1/2

loop_
_atom_site_label
_atom_site_fract_x
_atom_site_fract_y
_atom_site_fract_z
P1 .44150(10) .2936000 .7180000
O2 .2807(2) .38640(10) .68710(10)
O3 .3783(2) .15990(10) .75940(10)
O4 .5765(2) .3872(2) .76790(10)
C5 .5948(3) .2330(2) .64460(10)
O6 .4705(2) .16090(10) .59490(10)
C7 .5623(3) .0553(2) .54910(10)
C8 .6931(3) .1247(2) .49310(10)
O9 .5793(2) .1945(2) .43870(10)
C10 .3983(3) -.0302(2) .51420(10)
N11 .2924(2) -.1202(2) .56690(10)
C12 .3706(3) -.2553(2) .58430(10)
O13 .5223(2) -.3006(2) .56010(10)
N14 .2586(2) -.3388(2) .63090(10)
C15 .0882(3) -.2970(2) .65960(10)
N16 -.0005(3) -.3888(2) .70300(10)
C17 .0160(3) -.1558(2) .64050(10)
C18 .1212(3) -.0734(2) .59460(10)
H41 .590(5) .482(4) .756(2)
H51 .662(4) .315(3) .6260(10)
H52 .707(4) .172(3) .6640(10)
H71 .638(4) -.009(2) .5810(10)
H81 .770(4) .045(3) .4740(10)
H82 .782(3) .193(2) .5170(10)
H91 .641(5) .184(3) .402(2)
H101 .311(4) .041(3) .4930(10)
H102 .450(4) -.096(3) .4750(10)
H141 .306(4) -.442(3) .6470(10)
H161 -.106(5) -.365(3) .7200(10)
H162 .058(3) -.482(3) .7100(10)
H171 -.097(4) -.119(3) .6590(10)
H181 .082(4) .023(3) .5790(10)
